data_7226749
loop_
_publ_author_name
'Rassadin, Valentin A.'
'Zimin, Dmitry P.'
'Raskil'dina, Gulnara Z.'
'Ivanov, Alexander Yu.'
'Boyarskiy, Vadim P.'
'Zlotskii, Semen S.'
'Kukushkin, Vadim Yu.'

_publ_section_title
;
 Solvent- and halide-free synthesis of pyridine-2-yl substituted ureas
 through facile C--H functionalization of pyridine N-oxides
;
_journal_issue 24
_journal_name_full 'Green Chem.'
_journal_page_first 6630
_journal_paper_doi 10.1039/C6GC02556K
_journal_volume 18
_journal_year 2016
_chemical_formula_moiety 'C9 H13 N3 O2'
_chemical_formula_sum 'C9 H13 N3 O2'
_chemical_formula_weight 195.22
_chemical_name_systematic 3-(2-methoxypyridin-3-yl)-1,1-dimethylurea
_space_group_crystal_system monoclinic
_space_group_IT_number 14
_space_group_name_Hall '-P 2ybc'
_space_group_name_H-M_alt 'P 1 21/c 1'
_symmetry_space_group_name_Hall '-P 2ybc'
_symmetry_space_group_name_H-M 'P 1 21/c 1'
_atom_sites_solution_hydrogens geom
_audit_creation_date 2016-04-12
_audit_creation_method
;
Olex2 1.2
(compiled 2016.02.19 svn.r3266 for OlexSys, GUI svn.r5155)
;
_audit_update_record
;
2016-04-12 deposited with the CCDC.
2016-10-06 downloaded from the CCDC.
;
_cell_angle_alpha 90
_cell_angle_beta 102.555(7)
_cell_angle_gamma 90
_cell_formula_units_Z 8
_cell_length_a 7.3261(5)
_cell_length_b 20.1659(12)
_cell_length_c 13.1676(8)
_cell_measurement_reflns_used 6716
_cell_measurement_temperature 100.01(10)
_cell_measurement_theta_max 29.9359
_cell_measurement_theta_min 2.8428
_cell_volume 1898.8(2)
_computing_cell_refinement
;
CrysAlisPro, Agilent Technologies,
Version 1.171.36.20 (release 27-06-2012 CrysAlis171 .NET)
(compiled Jul 11 2012,15:38:31)
;
_computing_data_collection
;
CrysAlisPro, Agilent Technologies,
Version 1.171.36.20 (release 27-06-2012 CrysAlis171 .NET)
(compiled Jul 11 2012,15:38:31)
;
_computing_data_reduction
;
CrysAlisPro, Agilent Technologies,
Version 1.171.36.20 (release 27-06-2012 CrysAlis171 .NET)
(compiled Jul 11 2012,15:38:31)
;
_computing_molecular_graphics 'Olex2 (Dolomanov et al., 2009)'
_computing_publication_material 'Olex2 (Dolomanov et al., 2009)'
_computing_structure_refinement 'ShelXL (Sheldrick, 2015)'
_computing_structure_solution 'ShelXT (Sheldrick, 2015)'
_diffrn_ambient_temperature 100.01(10)
_diffrn_detector_area_resol_mean 16.2096
_diffrn_measured_fraction_theta_full 0.993
_diffrn_measured_fraction_theta_max 0.885
_diffrn_measurement_details
;
  1 omega  -93.00  -44.00   1.0000    4.0000
omega____ theta____ kappa____ phi______ frames
    -      -18.0339 -178.0000 -120.0000 49

  2 omega  -90.00    3.00   1.0000    4.0000
omega____ theta____ kappa____ phi______ frames
    -      -18.0339  -38.0000 -180.0000 93

  3 omega    3.00   92.00   1.0000    4.0000
omega____ theta____ kappa____ phi______ frames
    -       19.1277    0.0000   30.0000 89

  4 omega  -25.00   24.00   1.0000    4.0000
omega____ theta____ kappa____ phi______ frames
    -      -18.0339  -99.0000  -30.0000 49

  5 omega  -25.00   61.00   1.0000    4.0000
omega____ theta____ kappa____ phi______ frames
    -       19.1277  -99.0000   90.0000 86

  6 omega   32.00   96.00   1.0000    4.0000
omega____ theta____ kappa____ phi______ frames
    -       19.1277 -178.0000  -30.0000 64

  7 omega   -2.00   27.00   1.0000    4.0000
omega____ theta____ kappa____ phi______ frames
    -       19.1277   57.0000 -180.0000 29

  8 omega   -6.00   92.00   1.0000    4.0000
omega____ theta____ kappa____ phi______ frames
    -       19.1277   38.0000  120.0000 98

  9 omega  -75.00  -48.00   1.0000    4.0000
omega____ theta____ kappa____ phi______ frames
    -      -20.4031  -57.0000 -180.0000 27

 10 omega  -20.00    7.00   1.0000    4.0000
omega____ theta____ kappa____ phi______ frames
    -       21.4968  -99.0000  120.0000 27

 11 omega   10.00   63.00   1.0000    4.0000
omega____ theta____ kappa____ phi______ frames
    -       21.4968  -99.0000  120.0000 53

 12 omega   64.00   91.00   1.0000    4.0000
omega____ theta____ kappa____ phi______ frames
    -       21.4968   77.0000    0.0000 27

 13 omega    0.00   83.00   1.0000    4.0000
omega____ theta____ kappa____ phi______ frames
    -       21.4968   57.0000  -60.0000 83
;
_diffrn_measurement_device_type 'Xcalibur, Eos'
_diffrn_measurement_method '\w scans'
_diffrn_orient_matrix_UB_11 -0.0015949000
_diffrn_orient_matrix_UB_12 -0.0183443000
_diffrn_orient_matrix_UB_13 0.0457489000
_diffrn_orient_matrix_UB_21 0.0670250000
_diffrn_orient_matrix_UB_22 0.0219210000
_diffrn_orient_matrix_UB_23 0.0293291000
_diffrn_orient_matrix_UB_31 -0.0732140000
_diffrn_orient_matrix_UB_32 0.0204759000
_diffrn_orient_matrix_UB_33 0.0095243000
_diffrn_radiation_monochromator graphite
_diffrn_radiation_type MoK\a
_diffrn_radiation_wavelength 0.71073
_diffrn_reflns_av_R_equivalents 0.0493
_diffrn_reflns_av_unetI/netI 0.0394
_diffrn_reflns_Laue_measured_fraction_full 0.993
_diffrn_reflns_Laue_measured_fraction_max 0.885
_diffrn_reflns_limit_h_max 10
_diffrn_reflns_limit_h_min -9
_diffrn_reflns_limit_k_max 27
_diffrn_reflns_limit_k_min -27
_diffrn_reflns_limit_l_max 18
_diffrn_reflns_limit_l_min -17
_diffrn_reflns_number 29572
_diffrn_reflns_point_group_measured_fraction_full 0.993
_diffrn_reflns_point_group_measured_fraction_max 0.885
_diffrn_reflns_theta_full 25.242
_diffrn_reflns_theta_max 30.002
_diffrn_reflns_theta_min 2.849
_diffrn_source 'Enhance (Mo) X-ray Source'
_exptl_absorpt_coefficient_mu 0.099
_exptl_absorpt_correction_T_max 1.00000
_exptl_absorpt_correction_T_min 0.67511
_exptl_absorpt_correction_type multi-scan
_exptl_absorpt_process_details
;
CrysAlisPro, Agilent Technologies,
Version 1.171.36.20 (release 27-06-2012 CrysAlis171 .NET)
(compiled Jul 11 2012,15:38:31)
Empirical absorption correction using spherical harmonics,
 implemented in SCALE3 ABSPACK scaling algorithm.
;
_exptl_crystal_colour 'clear colourless'
_exptl_crystal_colour_lustre clear
_exptl_crystal_colour_primary colourless
_exptl_crystal_density_diffrn 1.366
_exptl_crystal_description prism
_exptl_crystal_F_000 832
_exptl_crystal_preparation 'See experimental part.'
_exptl_crystal_recrystallization_method 'Re-crystallisation from solvent'
_exptl_crystal_size_max 0.18
_exptl_crystal_size_mid 0.15
_exptl_crystal_size_min 0.1
_refine_diff_density_max 0.318
_refine_diff_density_min -0.252
_refine_diff_density_rms 0.055
_refine_ls_extinction_method none
_refine_ls_goodness_of_fit_ref 1.050
_refine_ls_hydrogen_treatment constr
_refine_ls_matrix_type full
_refine_ls_number_parameters 259
_refine_ls_number_reflns 4907
_refine_ls_number_restraints 0
_refine_ls_restrained_S_all 1.050
_refine_ls_R_factor_all 0.0737
_refine_ls_R_factor_gt 0.0542
_refine_ls_shift/su_max 0.000
_refine_ls_shift/su_mean 0.000
_refine_ls_structure_factor_coef Fsqd
_refine_ls_weighting_details 'w=1/[\s^2^(Fo^2^)+(0.0465P)^2^+1.2110P] where P=(Fo^2^+2Fc^2^)/3'
_refine_ls_weighting_scheme calc
_refine_ls_wR_factor_gt 0.1212
_refine_ls_wR_factor_ref 0.1325
_reflns_Friedel_coverage 0.000
_reflns_number_gt 3779
_reflns_number_total 4907
_reflns_threshold_expression 'I > 2\s(I)'
_cod_data_source_file c6gc02556k2.cif
_cod_data_source_block 0var306
_cod_depositor_comments 'Adding full bibliography for 7226749--7226751.cif.'
_cod_database_code 7226749
_shelxl_version_number 2014/6
_chemical_oxdiff_formula 'C9 H13 O2 N3'
_shelx_space_group_comment
;
The symmetry employed for this shelxl refinement is uniquely defined
by the following loop, which should always be used as a source of
symmetry information in preference to the above space-group names.
They are only intended as comments.
;
_reflns_odcompleteness_completeness 99.67
_reflns_odcompleteness_iscentric 1
_reflns_odcompleteness_theta 27.50
_olex2_refinement_description
;
1. Fixed Uiso
 At 1.2 times of:
  All C(H) groups, All N(H) groups
 At 1.5 times of:
  All C(H,H,H) groups
2.a Aromatic/amide H refined with riding coordinates:
 N2A(H2A), N2B(H2B), C3B(H3B), C3A(H3A), C4A(H4A), C5A(H5A), C4B(H4B), C5B(H5B)
2.b Idealised Me refined as rotating group:
 C6B(H6BA,H6BB,H6BC), C8B(H8BA,H8BB,H8BC), C6A(H6AA,H6AB,H6AC), C8A(H8AA,H8AB,
 H8AC), C9B(H9BA,H9BB,H9BC), C9A(H9AA,H9AB,H9AC)
;
_olex2_submission_special_instructions 'No special instructions were received'
_solvent_exptl_crystal_recrystallization_method EtOAc/hexane

loop_
_space_group_symop_operation_xyz
'x, y, z'
'-x, y+1/2, -z+1/2'
'-x, -y, -z'
'x, -y-1/2, z-1/2'

loop_
_atom_site_label
_atom_site_type_symbol
_atom_site_fract_x
_atom_site_fract_y
_atom_site_fract_z
_atom_site_U_iso_or_equiv
_atom_site_adp_type
_atom_site_occupancy
_atom_site_site_symmetry_order
_atom_site_calc_flag
_atom_site_refinement_flags_posn
O1A O 0.62637(17) 0.97303(5) 0.35670(9) 0.0226(3) Uani 1 1 d .
O1B O 0.86909(17) 0.47455(5) 0.64394(9) 0.0232(3) Uani 1 1 d .
O2A O 0.43307(18) 0.74386(6) 0.37777(9) 0.0291(3) Uani 1 1 d .
O2B O 0.78811(19) 0.71145(6) 0.67684(9) 0.0304(3) Uani 1 1 d .
N2A N 0.5053(2) 0.85021(7) 0.33958(10) 0.0210(3) Uani 1 1 d .
H2A H 0.5000 0.8787 0.2884 0.025 Uiso 1 1 calc R
N1A N 0.7404(2) 0.96787(7) 0.53478(11) 0.0227(3) Uani 1 1 d .
N2B N 0.8567(2) 0.60069(7) 0.68713(10) 0.0238(3) Uani 1 1 d .
H2B H 0.9025 0.5687 0.7307 0.029 Uiso 1 1 calc R
N1B N 0.7348(2) 0.48667(7) 0.46887(11) 0.0238(3) Uani 1 1 d .
N3A N 0.3338(2) 0.78230(7) 0.21253(11) 0.0266(3) Uani 1 1 d .
N3B N 0.9595(2) 0.66962(7) 0.82837(11) 0.0253(3) Uani 1 1 d .
C1B C 0.7927(2) 0.51355(8) 0.56109(12) 0.0205(3) Uani 1 1 d .
C2A C 0.5945(2) 0.87166(8) 0.43906(12) 0.0188(3) Uani 1 1 d .
C7A C 0.4244(2) 0.78847(8) 0.31341(13) 0.0213(3) Uani 1 1 d .
C3B C 0.7051(2) 0.62295(8) 0.50136(13) 0.0224(3) Uani 1 1 d .
H3B H 0.6939 0.6693 0.5118 0.027 Uiso 1 1 calc R
C7B C 0.8640(2) 0.66423(8) 0.72780(13) 0.0214(3) Uani 1 1 d .
C3A C 0.6314(2) 0.83472(8) 0.52984(13) 0.0222(3) Uani 1 1 d .
H3A H 0.5956 0.7894 0.5290 0.027 Uiso 1 1 calc R
C1A C 0.6562(2) 0.93878(8) 0.44796(12) 0.0193(3) Uani 1 1 d .
C2B C 0.7840(2) 0.58210(8) 0.58355(12) 0.0201(3) Uani 1 1 d .
C4A C 0.7222(2) 0.86496(8) 0.62291(13) 0.0243(4) Uani 1 1 d .
H4A H 0.7489 0.8402 0.6858 0.029 Uiso 1 1 calc R
C5A C 0.7725(2) 0.93052(9) 0.62272(13) 0.0246(4) Uani 1 1 d .
H5A H 0.8321 0.9506 0.6866 0.029 Uiso 1 1 calc R
C6B C 0.8775(3) 0.40446(8) 0.62332(13) 0.0246(4) Uani 1 1 d .
H6BA H 0.9505 0.3972 0.5702 0.037 Uiso 1 1 calc GR
H6BB H 0.7505 0.3873 0.5984 0.037 Uiso 1 1 calc GR
H6BC H 0.9371 0.3813 0.6874 0.037 Uiso 1 1 calc GR
C4B C 0.6422(2) 0.59516(8) 0.40279(13) 0.0240(4) Uani 1 1 d .
H4B H 0.5884 0.6225 0.3453 0.029 Uiso 1 1 calc R
C8B C 0.9576(3) 0.73306(9) 0.88135(13) 0.0280(4) Uani 1 1 d .
H8BA H 1.0809 0.7539 0.8908 0.042 Uiso 1 1 calc GR
H8BB H 0.9273 0.7258 0.9494 0.042 Uiso 1 1 calc GR
H8BC H 0.8632 0.7621 0.8394 0.042 Uiso 1 1 calc GR
C6A C 0.6966(3) 1.04007(8) 0.36325(13) 0.0240(4) Uani 1 1 d .
H6AA H 0.6738 1.0595 0.2934 0.036 Uiso 1 1 calc GR
H6AB H 0.8313 1.0398 0.3933 0.036 Uiso 1 1 calc GR
H6AC H 0.6326 1.0664 0.4074 0.036 Uiso 1 1 calc GR
C5B C 0.6586(2) 0.52786(9) 0.38969(13) 0.0254(4) Uani 1 1 d .
H5B H 0.6148 0.5095 0.3223 0.030 Uiso 1 1 calc R
C8A C 0.2485(3) 0.71917(8) 0.17620(14) 0.0283(4) Uani 1 1 d .
H8AA H 0.2850 0.6857 0.2308 0.042 Uiso 1 1 calc GR
H8AB H 0.2909 0.7054 0.1138 0.042 Uiso 1 1 calc GR
H8AC H 0.1121 0.7239 0.1595 0.042 Uiso 1 1 calc GR
C9B C 1.0700(3) 0.61672(9) 0.88674(14) 0.0275(4) Uani 1 1 d .
H9BA H 0.9870 0.5853 0.9112 0.041 Uiso 1 1 calc GR
H9BB H 1.1580 0.6356 0.9466 0.041 Uiso 1 1 calc GR
H9BC H 1.1397 0.5936 0.8418 0.041 Uiso 1 1 calc GR
C9A C 0.3132(3) 0.83562(9) 0.13625(14) 0.0343(4) Uani 1 1 d .
H9AA H 0.2517 0.8736 0.1611 0.051 Uiso 1 1 calc GR
H9AB H 0.2372 0.8201 0.0699 0.051 Uiso 1 1 calc GR
H9AC H 0.4368 0.8490 0.1265 0.051 Uiso 1 1 calc GR

loop_
_atom_site_aniso_label
_atom_site_aniso_U_11
_atom_site_aniso_U_22
_atom_site_aniso_U_33
_atom_site_aniso_U_23
_atom_site_aniso_U_13
_atom_site_aniso_U_12
O1A 0.0302(6) 0.0162(5) 0.0203(6) 0.0007(4) 0.0030(5) -0.0035(5)
O1B 0.0315(6) 0.0160(5) 0.0205(6) 0.0009(4) 0.0016(5) 0.0021(5)
O2A 0.0380(7) 0.0187(6) 0.0272(6) 0.0058(5) -0.0008(5) -0.0028(5)
O2B 0.0435(8) 0.0180(6) 0.0262(6) 0.0030(5) -0.0001(6) 0.0033(5)
N2A 0.0257(7) 0.0171(6) 0.0196(6) 0.0024(5) 0.0039(6) -0.0009(5)
N1A 0.0236(7) 0.0210(7) 0.0228(7) -0.0014(5) 0.0034(6) -0.0004(6)
N2B 0.0353(8) 0.0162(6) 0.0183(6) 0.0028(5) 0.0025(6) 0.0012(6)
N1B 0.0267(7) 0.0229(7) 0.0211(7) -0.0009(6) 0.0035(6) 0.0004(6)
N3A 0.0346(8) 0.0180(7) 0.0238(7) 0.0026(6) -0.0014(6) -0.0058(6)
N3B 0.0308(8) 0.0182(7) 0.0239(7) 0.0001(6) -0.0009(6) 0.0004(6)
C1B 0.0212(8) 0.0196(8) 0.0212(8) 0.0027(6) 0.0056(6) 0.0005(6)
C2A 0.0177(7) 0.0178(7) 0.0208(7) -0.0009(6) 0.0038(6) 0.0025(6)
C7A 0.0215(8) 0.0184(8) 0.0236(8) 0.0013(6) 0.0042(6) 0.0008(6)
C3B 0.0262(8) 0.0185(8) 0.0231(8) 0.0038(6) 0.0068(7) 0.0019(6)
C7B 0.0243(8) 0.0169(7) 0.0234(8) 0.0020(6) 0.0057(6) -0.0014(6)
C3A 0.0252(8) 0.0177(7) 0.0238(8) 0.0025(6) 0.0052(7) 0.0028(6)
C1A 0.0194(7) 0.0171(7) 0.0224(8) 0.0031(6) 0.0069(6) 0.0023(6)
C2B 0.0215(8) 0.0198(8) 0.0192(7) 0.0000(6) 0.0049(6) -0.0019(6)
C4A 0.0269(9) 0.0236(8) 0.0216(8) 0.0028(6) 0.0036(7) 0.0038(7)
C5A 0.0247(8) 0.0257(8) 0.0216(8) -0.0016(7) 0.0014(7) 0.0017(7)
C6B 0.0309(9) 0.0146(7) 0.0267(8) 0.0006(6) 0.0025(7) 0.0027(6)
C4B 0.0246(8) 0.0255(8) 0.0209(8) 0.0046(7) 0.0027(7) 0.0017(7)
C8B 0.0348(10) 0.0225(8) 0.0251(8) -0.0028(7) 0.0028(7) -0.0040(7)
C6A 0.0315(9) 0.0165(7) 0.0245(8) 0.0009(6) 0.0067(7) -0.0045(7)
C5B 0.0270(9) 0.0281(9) 0.0198(8) -0.0004(7) 0.0025(7) 0.0006(7)
C8A 0.0351(10) 0.0206(8) 0.0268(8) -0.0039(7) 0.0012(8) -0.0040(7)
C9B 0.0285(9) 0.0238(8) 0.0270(9) 0.0041(7) -0.0009(7) -0.0009(7)
C9A 0.0451(11) 0.0284(9) 0.0239(9) 0.0073(7) -0.0048(8) -0.0092(8)

loop_
_atom_type_symbol
_atom_type_description
_atom_type_scat_dispersion_real
_atom_type_scat_dispersion_imag
_atom_type_scat_source
C C 0.0033 0.0016 'International Tables Vol C Tables 4.2.6.8 and 6.1.1.4'
H H 0.0000 0.0000 'International Tables Vol C Tables 4.2.6.8 and 6.1.1.4'
N N 0.0061 0.0033 'International Tables Vol C Tables 4.2.6.8 and 6.1.1.4'
O O 0.0106 0.0060 'International Tables Vol C Tables 4.2.6.8 and 6.1.1.4'

loop_
_geom_angle_atom_site_label_1
_geom_angle_atom_site_label_2
_geom_angle_atom_site_label_3
_geom_angle
C1A O1A C6A 115.84(12)
C1B O1B C6B 116.21(13)
C2A N2A H2A 116.7
C7A N2A H2A 116.7
C7A N2A C2A 126.60(14)
C1A N1A C5A 117.12(14)
C7B N2B H2B 116.7
C7B N2B C2B 126.69(14)
C2B N2B H2B 116.7
C1B N1B C5B 117.05(15)
C7A N3A C8A 119.16(14)
C7A N3A C9A 124.28(14)
C8A N3A C9A 116.56(14)
C7B N3B C8B 118.63(14)
C7B N3B C9B 124.42(14)
C9B N3B C8B 116.92(14)
O1B C1B C2B 115.15(14)
N1B C1B O1B 119.73(14)
N1B C1B C2B 125.11(15)
N2A C2A C1A 116.49(14)
C3A C2A N2A 127.30(15)
C3A C2A C1A 116.20(14)
O2A C7A N2A 121.99(15)
O2A C7A N3A 123.36(15)
N3A C7A N2A 114.64(14)
C2B C3B H3B 120.5
C2B C3B C4B 119.05(15)
C4B C3B H3B 120.5
O2B C7B N2B 122.14(15)
O2B C7B N3B 123.12(15)
N3B C7B N2B 114.74(14)
C2A C3A H3A 120.4
C2A C3A C4A 119.19(15)
C4A C3A H3A 120.4
O1A C1A C2A 114.99(14)
N1A C1A O1A 119.76(14)
N1A C1A C2A 125.23(15)
N2B C2B C1B 116.00(14)
C3B C2B N2B 127.40(15)
C3B C2B C1B 116.60(15)
C3A C4A H4A 120.2
C5A C4A C3A 119.63(15)
C5A C4A H4A 120.2
N1A C5A C4A 122.60(15)
N1A C5A H5A 118.7
C4A C5A H5A 118.7
O1B C6B H6BA 109.5
O1B C6B H6BB 109.5
O1B C6B H6BC 109.5
H6BA C6B H6BB 109.5
H6BA C6B H6BC 109.5
H6BB C6B H6BC 109.5
C3B C4B H4B 120.3
C5B C4B C3B 119.46(15)
C5B C4B H4B 120.3
N3B C8B H8BA 109.5
N3B C8B H8BB 109.5
N3B C8B H8BC 109.5
H8BA C8B H8BB 109.5
H8BA C8B H8BC 109.5
H8BB C8B H8BC 109.5
O1A C6A H6AA 109.5
O1A C6A H6AB 109.5
O1A C6A H6AC 109.5
H6AA C6A H6AB 109.5
H6AA C6A H6AC 109.5
H6AB C6A H6AC 109.5
N1B C5B C4B 122.73(16)
N1B C5B H5B 118.6
C4B C5B H5B 118.6
N3A C8A H8AA 109.5
N3A C8A H8AB 109.5
N3A C8A H8AC 109.5
H8AA C8A H8AB 109.5
H8AA C8A H8AC 109.5
H8AB C8A H8AC 109.5
N3B C9B H9BA 109.5
N3B C9B H9BB 109.5
N3B C9B H9BC 109.5
H9BA C9B H9BB 109.5
H9BA C9B H9BC 109.5
H9BB C9B H9BC 109.5
N3A C9A H9AA 109.5
N3A C9A H9AB 109.5
N3A C9A H9AC 109.5
H9AA C9A H9AB 109.5
H9AA C9A H9AC 109.5
H9AB C9A H9AC 109.5

loop_
_geom_bond_atom_site_label_1
_geom_bond_atom_site_label_2
_geom_bond_distance
O1A C1A 1.3618(18)
O1A C6A 1.4426(19)
O1B C1B 1.3626(19)
O1B C6B 1.4429(19)
O2A C7A 1.2280(19)
O2B C7B 1.226(2)
N2A H2A 0.8800
N2A C2A 1.399(2)
N2A C7A 1.390(2)
N1A C1A 1.313(2)
N1A C5A 1.358(2)
N2B H2B 0.8800
N2B C7B 1.385(2)
N2B C2B 1.403(2)
N1B C1B 1.313(2)
N1B C5B 1.355(2)
N3A C7A 1.355(2)
N3A C8A 1.452(2)
N3A C9A 1.457(2)
N3B C7B 1.361(2)
N3B C8B 1.459(2)
N3B C9B 1.454(2)
C1B C2B 1.418(2)
C2A C3A 1.384(2)
C2A C1A 1.424(2)
C3B H3B 0.9500
C3B C2B 1.383(2)
C3B C4B 1.397(2)
C3A H3A 0.9500
C3A C4A 1.401(2)
C4A H4A 0.9500
C4A C5A 1.373(2)
C5A H5A 0.9500
C6B H6BA 0.9800
C6B H6BB 0.9800
C6B H6BC 0.9800
C4B H4B 0.9500
C4B C5B 1.377(2)
C8B H8BA 0.9800
C8B H8BB 0.9800
C8B H8BC 0.9800
C6A H6AA 0.9800
C6A H6AB 0.9800
C6A H6AC 0.9800
C5B H5B 0.9500
C8A H8AA 0.9800
C8A H8AB 0.9800
C8A H8AC 0.9800
C9B H9BA 0.9800
C9B H9BB 0.9800
C9B H9BC 0.9800
C9A H9AA 0.9800
C9A H9AB 0.9800
C9A H9AC 0.9800
